data_7019060
loop_
_publ_author_name
'Wright, Brian D.'
'Shah, Parth N.'
'McDonald, Lucas J.'
'Shaeffer, Michael L.'
'Wagers, Patrick O.'
'Panzner, Matthew J.'
'Smolen, Justin'
'Tagaev, Jasur'
'Tessier, Claire A.'
'Cannon, Carolyn L.'
'Youngs, Wiley J.'

_publ_section_title
;
 Synthesis, characterization, and antimicrobial activity of silver carbene
 complexes derived from 4,5,6,7-tetrachlorobenzimidazole against
 antibiotic resistant bacteria.
;
_journal_issue 21
_journal_name_full 'Dalton transactions (Cambridge, England : 2003)'
_journal_page_first 6500
_journal_page_last 6506
_journal_paper_doi 10.1039/c2dt00055e
_journal_volume 41
_journal_year 2012
_chemical_formula_moiety 'C21 H15 Ag Cl4 N2 O2, C H4 O'
_chemical_formula_sum 'C22 H19 Ag Cl4 N2 O3'
_chemical_formula_weight 609.06
_chemical_name_systematic
;
?
;
_space_group_IT_number 2
_symmetry_cell_setting triclinic
_symmetry_space_group_name_Hall '-P 1'
_symmetry_space_group_name_H-M 'P -1'
_atom_sites_solution_hydrogens geom
_atom_sites_solution_primary direct
_atom_sites_solution_secondary difmap
_audit_creation_method SHELXL-97
_cell_angle_alpha 106.8060(10)
_cell_angle_beta 105.3150(10)
_cell_angle_gamma 111.7690(10)
_cell_formula_units_Z 2
_cell_length_a 10.1480(4)
_cell_length_b 11.5407(4)
_cell_length_c 12.1076(5)
_cell_measurement_reflns_used 6748
_cell_measurement_temperature 100(2)
_cell_measurement_theta_max 66.00
_cell_measurement_theta_min 4.57
_cell_volume 1145.37(8)
_computing_cell_refinement 'Bruker SAINT'
_computing_data_collection 'Bruker APEX2'
_computing_data_reduction 'Bruker SAINT'
_computing_molecular_graphics 'Bruker SHELXTL'
_computing_publication_material 'Bruker SHELXTL'
_computing_structure_refinement 'SHELXL-97 (Sheldrick, 2008)'
_computing_structure_solution 'SHELXS-97 (Sheldrick, 2008)'
_diffrn_ambient_temperature 100(2)
_diffrn_measured_fraction_theta_full 0.865
_diffrn_measured_fraction_theta_max 0.865
_diffrn_measurement_device_type 'Bruker APEX-II CCD'
_diffrn_measurement_method '\f and \w scans'
_diffrn_radiation_monochromator graphite
_diffrn_radiation_source 'fine-focus sealed tube'
_diffrn_radiation_type CuK\a
_diffrn_radiation_wavelength 1.54178
_diffrn_reflns_av_R_equivalents 0.0227
_diffrn_reflns_av_sigmaI/netI 0.0313
_diffrn_reflns_limit_h_max 12
_diffrn_reflns_limit_h_min -12
_diffrn_reflns_limit_k_max 13
_diffrn_reflns_limit_k_min -13
_diffrn_reflns_limit_l_max 13
_diffrn_reflns_limit_l_min -10
_diffrn_reflns_number 7216
_diffrn_reflns_theta_full 66.36
_diffrn_reflns_theta_max 66.36
_diffrn_reflns_theta_min 4.20
_exptl_absorpt_coefficient_mu 11.596
_exptl_absorpt_correction_T_max 0.6294
_exptl_absorpt_correction_T_min 0.2751
_exptl_absorpt_correction_type multi-scan
_exptl_absorpt_process_details SADABS
_exptl_crystal_colour colourless
_exptl_crystal_density_diffrn 1.766
_exptl_crystal_density_method 'not measured'
_exptl_crystal_description plate
_exptl_crystal_F_000 608
_exptl_crystal_size_max 0.15
_exptl_crystal_size_mid 0.06
_exptl_crystal_size_min 0.04
_refine_diff_density_max 0.542
_refine_diff_density_min -0.431
_refine_diff_density_rms 0.074
_refine_ls_extinction_method none
_refine_ls_goodness_of_fit_ref 1.323
_refine_ls_hydrogen_treatment constr
_refine_ls_matrix_type full
_refine_ls_number_parameters 293
_refine_ls_number_reflns 3486
_refine_ls_number_restraints 0
_refine_ls_restrained_S_all 1.323
_refine_ls_R_factor_all 0.0243
_refine_ls_R_factor_gt 0.0239
_refine_ls_shift/su_max 0.023
_refine_ls_shift/su_mean 0.001
_refine_ls_structure_factor_coef Fsqd
_refine_ls_weighting_details 'calc w=1/[\s^2^(Fo^2^)+(0.0353P)^2^+0.0000P] where P=(Fo^2^+2Fc^2^)/3'
_refine_ls_weighting_scheme calc
_refine_ls_wR_factor_gt 0.0662
_refine_ls_wR_factor_ref 0.0667
_reflns_number_gt 3422
_reflns_number_total 3486
_reflns_threshold_expression >2sigma(I)
_cod_data_source_file c2dt00055e.txt
_cod_data_source_block bw7
_cod_depositor_comments
;
The following automatic conversions were performed:

'_symmetry_cell_setting' value 'Triclinic' changed to 'triclinic'
according to /home/saulius/struct/CIF-dictionaries/cif_core.dic
dictionary named 'cif_core.dic' version 2.4.1 from
2010-06-29.

'_refine_ls_hydrogen_treatment' value 'Constr' changed
to 'constr' according to
/home/saulius/struct/CIF-dictionaries/cif_core.dic dictionary named
'cif_core.dic' version 2.4.1 from 2010-06-29.

Automatic conversion script
Id: cif_fix_values 1715 2011-07-08 13:25:40Z adriana 
;
_cod_original_sg_symbol_H-M 'P-1 '
_cod_database_code 7019060

loop_
_symmetry_equiv_pos_as_xyz
'x, y, z'
'-x, -y, -z'

loop_
_atom_site_label
_atom_site_type_symbol
_atom_site_fract_x
_atom_site_fract_y
_atom_site_fract_z
_atom_site_U_iso_or_equiv
_atom_site_adp_type
_atom_site_occupancy
_atom_site_symmetry_multiplicity
_atom_site_calc_flag
_atom_site_refinement_flags
Ag1 Ag -0.015736(16) -0.047548(15) 0.354243(14) 0.02241(9) Uani 1 1 d .
Cl1 Cl 0.45108(6) -0.17506(5) 0.68813(5) 0.02082(13) Uani 1 1 d .
Cl2 Cl 0.80175(6) 0.04553(5) 0.83369(5) 0.02274(13) Uani 1 1 d .
Cl3 Cl 0.91901(6) 0.33011(5) 0.82467(5) 0.02485(14) Uani 1 1 d .
Cl4 Cl 0.68870(6) 0.40694(5) 0.68013(6) 0.02552(14) Uani 1 1 d .
O1 O -0.23829(19) -0.11170(17) 0.21564(17) 0.0271(4) Uani 1 1 d .
O2 O -0.0982(2) 0.0817(2) 0.2067(2) 0.0439(5) Uani 1 1 d .
O3 O 0.1698(2) 0.27831(19) 0.21893(19) 0.0388(5) Uani 1 1 d .
H3 H 0.0772 0.2233 0.2015 0.058 Uiso 1 1 calc R
N1 N 0.3340(2) 0.13734(18) 0.52543(18) 0.0181(4) Uani 1 1 d .
N2 N 0.2525(2) -0.06182(18) 0.53239(18) 0.0167(4) Uani 1 1 d .
C1 C 0.2057(2) 0.0135(2) 0.4811(2) 0.0185(5) Uani 1 1 d .
C2 C 0.4117(2) 0.0137(2) 0.6099(2) 0.0158(4) Uani 1 1 d .
C3 C 0.5139(2) -0.0178(2) 0.6810(2) 0.0165(4) Uani 1 1 d .
C4 C 0.6709(2) 0.0814(2) 0.7471(2) 0.0171(4) Uani 1 1 d .
C5 C 0.7236(2) 0.2113(2) 0.7429(2) 0.0189(5) Uani 1 1 d .
C6 C 0.6215(3) 0.2438(2) 0.6750(2) 0.0190(5) Uani 1 1 d .
C7 C 0.4636(2) 0.1422(2) 0.6059(2) 0.0169(4) Uani 1 1 d .
C8 C 0.1427(2) -0.2015(2) 0.5093(2) 0.0202(5) Uani 1 1 d .
H8A H 0.0381 -0.2293 0.4494 0.030 Uiso 1 1 calc R
H8B H 0.1398 -0.2014 0.5896 0.030 Uiso 1 1 calc R
H8C H 0.1769 -0.2668 0.4735 0.030 Uiso 1 1 calc R
C9 C 0.3232(3) 0.2440(2) 0.4856(2) 0.0209(5) Uani 1 1 d .
H9A H 0.2404 0.1979 0.3984 0.025 Uiso 1 1 calc R
H9B H 0.4232 0.2991 0.4835 0.025 Uiso 1 1 calc R
C10 C 0.2877(2) 0.3406(2) 0.5716(2) 0.0180(5) Uani 1 1 d .
C11 C 0.3120(2) 0.3590(2) 0.6932(2) 0.0179(4) Uani 1 1 d .
H11 H 0.3506 0.3072 0.7265 0.021 Uiso 1 1 calc R
C12 C 0.2806(2) 0.4548(2) 0.7712(2) 0.0178(5) Uani 1 1 d .
C13 C 0.3075(2) 0.4765(2) 0.8982(2) 0.0227(5) Uani 1 1 d .
H13 H 0.3458 0.4253 0.9328 0.027 Uiso 1 1 calc R
C14 C 0.2787(3) 0.5703(2) 0.9709(2) 0.0255(5) Uani 1 1 d .
H14 H 0.2988 0.5852 1.0564 0.031 Uiso 1 1 calc R
C15 C 0.2191(3) 0.6461(2) 0.9205(3) 0.0281(6) Uani 1 1 d .
H15 H 0.1998 0.7115 0.9723 0.034 Uiso 1 1 calc R
C16 C 0.1895(3) 0.6256(2) 0.7981(2) 0.0248(5) Uani 1 1 d .
H16 H 0.1478 0.6756 0.7646 0.030 Uiso 1 1 calc R
C17 C 0.2203(2) 0.5303(2) 0.7199(2) 0.0186(5) Uani 1 1 d .
C18 C 0.1927(2) 0.5060(2) 0.5924(2) 0.0205(5) Uani 1 1 d .
H18 H 0.1497 0.5536 0.5561 0.025 Uiso 1 1 calc R
C19 C 0.2267(3) 0.4152(2) 0.5202(2) 0.0198(5) Uani 1 1 d .
H19 H 0.2094 0.4022 0.4354 0.024 Uiso 1 1 calc R
C20 C -0.2229(3) -0.0249(2) 0.1686(2) 0.0238(5) Uani 1 1 d .
C21 C -0.3666(3) -0.0542(3) 0.0649(3) 0.0330(6) Uani 1 1 d .
H21A H -0.3433 0.0231 0.0413 0.050 Uiso 1 1 calc R
H21B H -0.4496 -0.0658 0.0946 0.050 Uiso 1 1 calc R
H21C H -0.4010 -0.1392 -0.0092 0.050 Uiso 1 1 calc R
C22 C 0.1909(4) 0.2606(3) 0.1073(3) 0.0379(6) Uani 1 1 d .
H22A H 0.1295 0.2906 0.0570 0.057 Uiso 1 1 calc R
H22B H 0.1562 0.1627 0.0581 0.057 Uiso 1 1 calc R
H22C H 0.3017 0.3159 0.1281 0.057 Uiso 1 1 calc R

loop_
_atom_site_aniso_label
_atom_site_aniso_U_11
_atom_site_aniso_U_22
_atom_site_aniso_U_33
_atom_site_aniso_U_23
_atom_site_aniso_U_13
_atom_site_aniso_U_12
Ag1 0.02222(11) 0.02828(12) 0.02018(13) 0.01134(8) 0.00714(8) 0.01604(8)
Cl1 0.0221(2) 0.0179(2) 0.0251(3) 0.0127(2) 0.0090(2) 0.01024(19)
Cl2 0.0204(2) 0.0272(2) 0.0220(3) 0.0122(2) 0.0069(2) 0.0129(2)
Cl3 0.0183(2) 0.0232(2) 0.0254(3) 0.0089(2) 0.0089(2) 0.00419(19)
Cl4 0.0315(3) 0.0175(2) 0.0324(3) 0.0141(2) 0.0179(2) 0.0108(2)
O1 0.0251(8) 0.0324(8) 0.0278(10) 0.0202(7) 0.0085(7) 0.0140(7)
O2 0.0326(10) 0.0405(10) 0.0449(13) 0.0254(9) 0.0079(9) 0.0049(8)
O3 0.0429(10) 0.0321(9) 0.0314(11) 0.0115(8) 0.0177(9) 0.0087(8)
N1 0.0256(9) 0.0201(8) 0.0177(10) 0.0113(7) 0.0112(8) 0.0160(7)
N2 0.0168(8) 0.0187(8) 0.0161(9) 0.0081(7) 0.0072(7) 0.0097(7)
C1 0.0221(10) 0.0219(10) 0.0164(11) 0.0083(9) 0.0109(9) 0.0132(8)
C2 0.0187(10) 0.0168(9) 0.0129(11) 0.0054(8) 0.0089(8) 0.0086(8)
C3 0.0215(10) 0.0160(9) 0.0171(11) 0.0083(8) 0.0110(9) 0.0111(8)
C4 0.0199(10) 0.0208(10) 0.0149(11) 0.0082(8) 0.0086(9) 0.0127(8)
C5 0.0182(10) 0.0194(9) 0.0170(11) 0.0055(9) 0.0100(9) 0.0071(8)
C6 0.0268(11) 0.0141(9) 0.0209(12) 0.0085(8) 0.0151(9) 0.0100(8)
C7 0.0230(11) 0.0197(10) 0.0142(11) 0.0089(8) 0.0105(9) 0.0132(8)
C8 0.0180(10) 0.0186(9) 0.0219(12) 0.0092(9) 0.0058(9) 0.0081(8)
C9 0.0315(11) 0.0251(10) 0.0203(12) 0.0166(9) 0.0152(10) 0.0191(9)
C10 0.0190(10) 0.0154(9) 0.0211(12) 0.0088(8) 0.0091(9) 0.0088(8)
C11 0.0196(10) 0.0184(9) 0.0188(12) 0.0099(8) 0.0083(9) 0.0105(8)
C12 0.0142(9) 0.0173(9) 0.0197(12) 0.0079(8) 0.0071(8) 0.0056(7)
C13 0.0174(10) 0.0252(10) 0.0207(12) 0.0087(9) 0.0059(9) 0.0080(8)
C14 0.0253(11) 0.0257(11) 0.0183(12) 0.0050(9) 0.0106(9) 0.0079(9)
C15 0.0277(12) 0.0190(10) 0.0333(15) 0.0052(10) 0.0171(11) 0.0089(9)
C16 0.0242(11) 0.0182(9) 0.0342(15) 0.0122(9) 0.0155(10) 0.0097(8)
C17 0.0174(9) 0.0129(8) 0.0235(13) 0.0081(8) 0.0092(9) 0.0049(7)
C18 0.0212(10) 0.0153(9) 0.0279(13) 0.0127(9) 0.0090(9) 0.0100(8)
C19 0.0241(10) 0.0185(9) 0.0180(12) 0.0110(8) 0.0091(9) 0.0090(8)
C20 0.0230(11) 0.0284(11) 0.0246(13) 0.0125(10) 0.0115(10) 0.0151(10)
C21 0.0313(13) 0.0459(14) 0.0313(14) 0.0225(12) 0.0135(11) 0.0231(11)
C22 0.0477(15) 0.0358(13) 0.0304(15) 0.0146(11) 0.0183(12) 0.0188(12)

loop_
_atom_type_symbol
_atom_type_description
_atom_type_scat_dispersion_real
_atom_type_scat_dispersion_imag
_atom_type_scat_source
C C 0.0181 0.0091 'International Tables Vol C Tables 4.2.6.8 and 6.1.1.4'
H H 0.0000 0.0000 'International Tables Vol C Tables 4.2.6.8 and 6.1.1.4'
N N 0.0311 0.0180 'International Tables Vol C Tables 4.2.6.8 and 6.1.1.4'
O O 0.0492 0.0322 'International Tables Vol C Tables 4.2.6.8 and 6.1.1.4'
Cl Cl 0.3639 0.7018 'International Tables Vol C Tables 4.2.6.8 and 6.1.1.4'
Ag Ag 0.1306 4.2820 'International Tables Vol C Tables 4.2.6.8 and 6.1.1.4'

loop_
_geom_angle_atom_site_label_1
_geom_angle_atom_site_label_2
_geom_angle_atom_site_label_3
_geom_angle
_geom_angle_site_symmetry_3
C1 Ag1 O1 176.68(7) .
C1 Ag1 Ag1 68.45(6) 2_556
O1 Ag1 Ag1 114.86(5) 2_556
C20 O1 Ag1 108.08(14) .
C1 N1 C7 110.57(18) .
C1 N1 C9 120.42(19) .
C7 N1 C9 129.01(19) .
C1 N2 C2 110.44(18) .
C1 N2 C8 122.20(18) .
C2 N2 C8 127.32(19) .
N2 C1 N1 106.65(18) .
N2 C1 Ag1 127.60(16) .
N1 C1 Ag1 125.71(16) .
C3 C2 N2 132.4(2) .
C3 C2 C7 121.44(19) .
N2 C2 C7 106.11(19) .
C4 C3 C2 118.3(2) .
C4 C3 Cl1 119.82(17) .
C2 C3 Cl1 121.91(16) .
C3 C4 C5 120.3(2) .
C3 C4 Cl2 119.80(17) .
C5 C4 Cl2 119.85(16) .
C6 C5 C4 121.31(19) .
C6 C5 Cl3 119.94(17) .
C4 C5 Cl3 118.75(18) .
C5 C6 C7 118.21(19) .
C5 C6 Cl4 119.77(17) .
C7 C6 Cl4 122.00(18) .
N1 C7 C2 106.22(18) .
N1 C7 C6 133.4(2) .
C2 C7 C6 120.4(2) .
N1 C9 C10 113.5(2) .
C11 C10 C19 119.8(2) .
C11 C10 C9 123.7(2) .
C19 C10 C9 116.5(2) .
C10 C11 C12 121.1(2) .
C13 C12 C17 119.2(2) .
C13 C12 C11 121.7(2) .
C17 C12 C11 119.1(2) .
C14 C13 C12 120.3(2) .
C13 C14 C15 120.7(2) .
C16 C15 C14 120.2(2) .
C15 C16 C17 120.7(2) .
C18 C17 C16 122.9(2) .
C18 C17 C12 118.3(2) .
C16 C17 C12 118.8(2) .
C19 C18 C17 121.5(2) .
C18 C19 C10 120.2(2) .
O2 C20 O1 123.4(2) .
O2 C20 C21 120.0(2) .
O1 C20 C21 116.6(2) .

loop_
_geom_bond_atom_site_label_1
_geom_bond_atom_site_label_2
_geom_bond_distance
_geom_bond_site_symmetry_2
Ag1 C1 2.069(2) .
Ag1 O1 2.1223(16) .
Ag1 Ag1 3.2663(3) 2_556
Cl1 C3 1.723(2) .
Cl2 C4 1.720(2) .
Cl3 C5 1.718(2) .
Cl4 C6 1.724(2) .
O1 C20 1.270(3) .
O2 C20 1.239(3) .
O3 C22 1.393(4) .
N1 C1 1.354(3) .
N1 C7 1.385(3) .
N1 C9 1.475(3) .
N2 C1 1.353(3) .
N2 C2 1.390(3) .
N2 C8 1.470(3) .
C2 C3 1.392(3) .
C2 C7 1.398(3) .
C3 C4 1.391(3) .
C4 C5 1.414(3) .
C5 C6 1.381(3) .
C6 C7 1.405(3) .
C9 C10 1.510(3) .
C10 C11 1.364(4) .
C10 C19 1.420(3) .
C11 C12 1.425(3) .
C12 C13 1.416(4) .
C12 C17 1.423(3) .
C13 C14 1.361(3) .
C14 C15 1.418(4) .
C15 C16 1.361(4) .
C16 C17 1.418(3) .
C17 C18 1.416(4) .
C18 C19 1.371(3) .
C20 C21 1.497(4) .
